data_2312023
loop_
_publ_author_name
'Masoud, Doaa M.'
'Hammad, Sherif F.'
'Elgemeie, Galal H.'
'Jones, Peter G.'

_publ_section_title
;
 Crystal structure of
 4,6-dimethyl-2-{[3,4,5-trihy-droxy-6-(hy-droxy-meth-yl)tetra-hydro-2<i>H</i>-pyran-2-yl]sulfan-yl}nicotino-nitrile.
;
_journal_coeditor_code QM2120
_journal_issue 'Pt 11'
_journal_name_full 'Acta crystallographica. Section E, Crystallographic communications'
_journal_page_first 1751
_journal_page_last 1754
_journal_paper_doi 10.1107/S2056989017015213
_journal_volume 73
_journal_year 2017
_chemical_formula_iupac 'C14 H18 N2 O5 S'
_chemical_formula_moiety 'C14 H18 N2 O5 S'
_chemical_formula_sum 'C14 H18 N2 O5 S'
_chemical_formula_weight 326.36
_chemical_name_systematic
;
4,6-Dimethyl-2-{[3,4,5-trihydroxy-6-(hydroxymethyl)tetrahydro-\
2<i>H</i>-pyran-2-yl]sulfanyl}nicotinonitrile
;
_space_group_crystal_system monoclinic
_space_group_IT_number 5
_space_group_name_Hall 'I 2y'
_space_group_name_H-M_alt 'I 1 2 1'
_atom_sites_solution_hydrogens mixed
_audit_creation_method SHELXL-2017/1
_cell_angle_alpha 90
_cell_angle_beta 98.7356(16)
_cell_angle_gamma 90
_cell_formula_units_Z 4
_cell_length_a 7.66978(18)
_cell_length_b 8.72860(13)
_cell_length_c 23.7524(4)
_cell_measurement_reflns_used 46975
_cell_measurement_temperature 100(2)
_cell_measurement_theta_max 30.9130
_cell_measurement_theta_min 2.6900
_cell_volume 1571.69(5)
_computing_cell_refinement
;
<i>CrysAlis PRO</i> (Rigaku Oxford Diffraction, 2015)
;
_computing_data_collection
;
<i>CrysAlis PRO</i> (Rigaku Oxford Diffraction, 2015)
;
_computing_data_reduction
;
<i>CrysAlis PRO</i> (Rigaku Oxford Diffraction, 2015)
;
_computing_molecular_graphics
;
XP (Siemens, 1994)
;
_computing_publication_material
;
SHELXL2017 (Sheldrick, 2015)
;
_computing_structure_refinement
;
SHELXL2017 (Sheldrick, 2015)
;
_computing_structure_solution
;
SHELXS97 (Sheldrick, 2008)
;
_diffrn_ambient_temperature 100(2)
_diffrn_detector_area_resol_mean 16.1419
_diffrn_measured_fraction_theta_full 0.987
_diffrn_measured_fraction_theta_max 0.954
_diffrn_measurement_device_type 'Oxford Diffraction Xcalibur Eos'
_diffrn_measurement_method \w-scan
_diffrn_radiation_type MoK\a
_diffrn_radiation_wavelength 0.71073
_diffrn_reflns_av_R_equivalents 0.0273
_diffrn_reflns_limit_h_max 11
_diffrn_reflns_limit_h_min -10
_diffrn_reflns_limit_k_max 12
_diffrn_reflns_limit_k_min -12
_diffrn_reflns_limit_l_max 33
_diffrn_reflns_limit_l_min -34
_diffrn_reflns_number 84844
_diffrn_reflns_theta_full 30.500
_diffrn_reflns_theta_max 31.193
_diffrn_reflns_theta_min 2.489
_exptl_absorpt_coefficient_mu 0.231
_exptl_absorpt_correction_T_max 1.00000
_exptl_absorpt_correction_T_min 0.97990
_exptl_absorpt_correction_type multi-scan
_exptl_absorpt_process_details
;
(<i>CrysAlis PRO</i>; Rigaku Oxford Diffraction, 2015)
;
_exptl_crystal_colour colourless
_exptl_crystal_density_diffrn 1.379
_exptl_crystal_description block
_exptl_crystal_F_000 688
_exptl_crystal_size_max 0.400
_exptl_crystal_size_mid 0.350
_exptl_crystal_size_min 0.200
_refine_diff_density_max 0.302
_refine_diff_density_min -0.167
_refine_ls_abs_structure_details
;
Flack <i>x</i> determined using 2066 quotients
[(<i>I</i>^+^)-(<i>I</i>^-^)]/[(<i>I</i>^+^)+(<i>I</i>^-^)]
(Parsons <i>et al.</i>,  2013)
;
_refine_ls_abs_structure_Flack -0.008(8)
_refine_ls_extinction_method none
_refine_ls_goodness_of_fit_ref 1.054
_refine_ls_hydrogen_treatment mixed
_refine_ls_matrix_type full
_refine_ls_number_parameters 217
_refine_ls_number_reflns 4741
_refine_ls_number_restraints 7
_refine_ls_restrained_S_all 1.053
_refine_ls_R_factor_all 0.0256
_refine_ls_R_factor_gt 0.0241
_refine_ls_shift/su_max 0.001
_refine_ls_shift/su_mean 0.000
_refine_ls_structure_factor_coef Fsqd
_refine_ls_weighting_details 'w=1/[\s^2^(Fo^2^)+(0.0354P)^2^+0.4674P] where P=(Fo^2^+2Fc^2^)/3'
_refine_ls_weighting_scheme calc
_refine_ls_wR_factor_gt 0.0621
_refine_ls_wR_factor_ref 0.0631
_reflns_number_gt 4590
_reflns_number_total 4741
_reflns_threshold_expression 'I > 2\s(I)'
_cod_data_source_file qm2120sup1.cif
_cod_data_source_block I
_cod_original_sg_symbol_H-M 'I 2'
_cod_database_code 2312023
_shelx_space_group_comment
;
The symmetry employed for this shelxl refinement is uniquely defined
by the following loop, which should always be used as a source of
symmetry information in preference to the above space-group names.
They are only intended as comments.
;
_shelx_estimated_absorpt_t_min 0.913
_shelx_estimated_absorpt_t_max 0.955

loop_
_space_group_symop_operation_xyz
'x, y, z'
'-x, y, -z'
'x+1/2, y+1/2, z+1/2'
'-x+1/2, y+1/2, -z+1/2'

loop_
_atom_site_type_symbol
_atom_site_label
_atom_site_fract_x
_atom_site_fract_y
_atom_site_fract_z
_atom_site_U_iso_or_equiv
_atom_site_adp_type
_atom_site_calc_flag
_atom_site_occupancy
S S1 0.59062(4) 0.54939(4) 0.37504(2) 0.01953(8) Uani d 1
C C1 0.57772(17) 0.35296(17) 0.35150(5) 0.0175(2) Uani d 1
H H1 0.557606 0.284848 0.383749 0.021 Uiso calc 1
O O1 0.74310(12) 0.31545(12) 0.33376(4) 0.0183(2) Uani d 1
C C2 0.42750(17) 0.33167(17) 0.30152(5) 0.0177(3) Uani d 1
H H2 0.444291 0.404110 0.270164 0.021 Uiso calc 1
O O2 0.26172(13) 0.35885(13) 0.31878(4) 0.0200(2) Uani d 1
H H02 0.223(4) 0.438(3) 0.3050(12) 0.054(8) Uiso d 1
C C3 0.42986(17) 0.16706(17) 0.27975(5) 0.0184(2) Uani d 1
H H3 0.399828 0.095244 0.309645 0.022 Uiso calc 1
O O3 0.30583(13) 0.14881(14) 0.22910(4) 0.0226(2) Uani d 1
H H03 0.207(3) 0.161(3) 0.2365(9) 0.033(6) Uiso d 1
C C4 0.61090(18) 0.12809(18) 0.26570(6) 0.0185(3) Uani d 1
H H4 0.636616 0.194695 0.233704 0.022 Uiso calc 1
O O4 0.61422(15) -0.02842(14) 0.24885(5) 0.0250(2) Uani d 1
H H04 0.672(3) -0.035(3) 0.2237(9) 0.039(6) Uiso d 1
C C5 0.74991(17) 0.15622(18) 0.31794(5) 0.0186(2) Uani d 1
H H5 0.722628 0.091101 0.350129 0.022 Uiso calc 1
C C6 0.93568(18) 0.12113(19) 0.30688(5) 0.0210(3) Uani d 1
H H6A 1.021081 0.174340 0.335809 0.025 Uiso calc 1
H H6B 0.957132 0.009636 0.311368 0.025 Uiso calc 1
O O5 0.96641(13) 0.16663(14) 0.25148(4) 0.0208(2) Uani d 1
H H05 0.957(3) 0.256(2) 0.2480(11) 0.043(7) Uiso d 1
N N11 0.71744(19) 0.38506(16) 0.46739(5) 0.0247(3) Uani d 1
C C12 0.68518(18) 0.52490(16) 0.44732(5) 0.0193(3) Uani d 1
C C13 0.7223(2) 0.65733(19) 0.48057(6) 0.0219(3) Uani d 1
C C14 0.8011(2) 0.64238(19) 0.53789(6) 0.0235(3) Uani d 1
C C15 0.8355(2) 0.4955(2) 0.55786(6) 0.0274(3) Uani d 1
H H15 0.889755 0.479840 0.596114 0.033 Uiso calc 1
C C16 0.7915(2) 0.3696(2) 0.52236(6) 0.0290(3) Uani d 1
C C17 0.6799(3) 0.8053(2) 0.45591(7) 0.0313(4) Uani d 1
N N12 0.6448(3) 0.9219(2) 0.43492(7) 0.0491(5) Uani d 1
C C18 0.8435(3) 0.7795(2) 0.57556(7) 0.0357(4) Uani d 1
H H18A 0.876528 0.745852 0.615104 0.054 Uiso calc 1
H H18B 0.739865 0.846339 0.572717 0.054 Uiso calc 1
H H18C 0.941903 0.835962 0.563468 0.054 Uiso calc 1
C C19 0.8230(4) 0.2094(2) 0.54374(8) 0.0472(5) Uani d 1
H H19A 0.779315 0.137031 0.513317 0.071 Uiso calc 1
H H19B 0.760624 0.192842 0.576301 0.071 Uiso calc 1
H H19C 0.949717 0.193415 0.555621 0.071 Uiso calc 1

loop_
_atom_site_aniso_label
_atom_site_aniso_U_11
_atom_site_aniso_U_22
_atom_site_aniso_U_33
_atom_site_aniso_U_12
_atom_site_aniso_U_13
_atom_site_aniso_U_23
S1 0.01731(15) 0.02917(15) 0.01144(12) -0.00026(13) 0.00001(10) 0.00067(12)
C1 0.0108(6) 0.0311(7) 0.0110(5) -0.0011(5) 0.0029(4) -0.0017(5)
O1 0.0094(4) 0.0321(5) 0.0138(4) -0.0017(4) 0.0028(3) -0.0016(4)
C2 0.0091(6) 0.0334(7) 0.0107(5) -0.0015(5) 0.0023(4) -0.0006(5)
O2 0.0097(4) 0.0329(5) 0.0181(4) 0.0011(4) 0.0045(3) 0.0002(4)
C3 0.0094(6) 0.0328(7) 0.0132(5) -0.0023(5) 0.0029(4) -0.0023(5)
O3 0.0084(4) 0.0429(6) 0.0162(4) -0.0026(4) 0.0014(3) -0.0066(4)
C4 0.0093(6) 0.0329(7) 0.0136(5) -0.0026(5) 0.0029(4) -0.0033(5)
O4 0.0159(5) 0.0371(6) 0.0239(5) -0.0036(4) 0.0095(4) -0.0100(5)
C5 0.0114(6) 0.0322(6) 0.0123(5) -0.0006(5) 0.0025(4) -0.0015(5)
C6 0.0104(6) 0.0404(8) 0.0124(5) 0.0011(5) 0.0018(4) -0.0012(5)
O5 0.0113(4) 0.0378(6) 0.0138(4) -0.0013(4) 0.0040(3) -0.0025(4)
N11 0.0303(7) 0.0304(6) 0.0123(5) -0.0068(5) -0.0003(5) 0.0028(5)
C12 0.0153(6) 0.0318(8) 0.0107(5) -0.0027(5) 0.0022(4) 0.0005(5)
C13 0.0213(7) 0.0316(7) 0.0131(6) -0.0011(6) 0.0039(5) -0.0001(5)
C14 0.0249(7) 0.0330(8) 0.0127(6) -0.0042(6) 0.0030(5) -0.0021(5)
C15 0.0331(8) 0.0353(7) 0.0124(6) -0.0069(6) -0.0010(5) 0.0010(5)
C16 0.0397(9) 0.0319(8) 0.0139(6) -0.0065(7) -0.0009(6) 0.0042(6)
C17 0.0441(10) 0.0340(8) 0.0151(6) 0.0055(7) 0.0029(6) -0.0042(6)
N12 0.0849(15) 0.0372(9) 0.0232(7) 0.0143(9) 0.0022(8) -0.0021(6)
C18 0.0511(11) 0.0371(9) 0.0175(7) -0.0039(8) 0.0005(7) -0.0059(6)
C19 0.0847(17) 0.0335(9) 0.0182(7) -0.0065(10) -0.0093(8) 0.0069(7)

loop_
_atom_type_symbol
_atom_type_description
_atom_type_scat_dispersion_real
_atom_type_scat_dispersion_imag
_atom_type_scat_source
C C 0.0033 0.0016 'International Tables Vol C Tables 4.2.6.8 and 6.1.1.4'
H H 0.0000 0.0000 'International Tables Vol C Tables 4.2.6.8 and 6.1.1.4'
N N 0.0061 0.0033 'International Tables Vol C Tables 4.2.6.8 and 6.1.1.4'
O O 0.0106 0.0060 'International Tables Vol C Tables 4.2.6.8 and 6.1.1.4'
S S 0.1246 0.1234 'International Tables Vol C Tables 4.2.6.8 and 6.1.1.4'

loop_
_geom_angle_atom_site_label_1
_geom_angle_atom_site_label_2
_geom_angle_atom_site_label_3
_geom_angle
_geom_angle_publ_flag
C12 S1 C1 100.43(6) y
O1 C1 C2 109.80(10) ?
O1 C1 S1 107.40(9) ?
C2 C1 S1 110.77(10) ?
O1 C1 H1 109.6 ?
C2 C1 H1 109.6 ?
S1 C1 H1 109.6 ?
C1 O1 C5 111.41(10) ?
O2 C2 C3 108.25(11) ?
O2 C2 C1 110.96(10) ?
C3 C2 C1 109.24(11) ?
O2 C2 H2 109.5 ?
C3 C2 H2 109.5 ?
C1 C2 H2 109.5 ?
C2 O2 H02 109(2) ?
O3 C3 C4 107.80(10) ?
O3 C3 C2 110.49(11) ?
C4 C3 C2 110.12(11) ?
O3 C3 H3 109.5 ?
C4 C3 H3 109.5 ?
C2 C3 H3 109.5 ?
C3 O3 H03 109.1(16) ?
O4 C4 C3 109.46(12) ?
O4 C4 C5 110.01(12) ?
C3 C4 C5 109.57(11) ?
O4 C4 H4 109.3 ?
C3 C4 H4 109.3 ?
C5 C4 H4 109.3 ?
C4 O4 H04 108.6(19) ?
O1 C5 C6 108.14(11) ?
O1 C5 C4 108.53(11) ?
C6 C5 C4 112.61(11) ?
O1 C5 H5 109.2 ?
C6 C5 H5 109.2 ?
C4 C5 H5 109.2 ?
O5 C6 C5 113.19(11) ?
O5 C6 H6A 108.9 ?
C5 C6 H6A 108.9 ?
O5 C6 H6B 108.9 ?
C5 C6 H6B 108.9 ?
H6A C6 H6B 107.8 ?
C6 O5 H05 110.3(19) ?
C12 N11 C16 118.04(14) ?
N11 C12 C13 123.16(13) ?
N11 C12 S1 119.22(10) ?
C13 C12 S1 117.62(11) ?
C12 C13 C14 119.18(14) ?
C12 C13 C17 119.82(13) ?
C14 C13 C17 121.00(15) ?
C15 C14 C13 116.75(14) ?
C15 C14 C18 121.60(13) ?
C13 C14 C18 121.64(15) ?
C14 C15 C16 120.56(14) ?
C14 C15 H15 119.7 ?
C16 C15 H15 119.7 ?
N11 C16 C15 122.29(15) ?
N11 C16 C19 116.40(15) ?
C15 C16 C19 121.31(14) ?
N12 C17 C13 178.31(17) ?
C14 C18 H18A 109.5 ?
C14 C18 H18B 109.5 ?
H18A C18 H18B 109.5 ?
C14 C18 H18C 109.5 ?
H18A C18 H18C 109.5 ?
H18B C18 H18C 109.5 ?
C16 C19 H19A 109.5 ?
C16 C19 H19B 109.5 ?
H19A C19 H19B 109.5 ?
C16 C19 H19C 109.5 ?
H19A C19 H19C 109.5 ?
H19B C19 H19C 109.5 ?

loop_
_geom_bond_atom_site_label_1
_geom_bond_atom_site_label_2
_geom_bond_distance
_geom_bond_publ_flag
S1 C12 1.7723(13) y
S1 C1 1.8016(15) y
C1 O1 1.4338(16) ?
C1 C2 1.5348(17) ?
C1 H1 1.0000 ?
O1 C5 1.4428(18) ?
C2 O2 1.4141(16) ?
C2 C3 1.528(2) ?
C2 H2 1.0000 ?
O2 H02 0.80(2) ?
C3 O3 1.4247(16) ?
C3 C4 1.5152(18) ?
C3 H3 1.0000 ?
O3 H03 0.809(19) ?
C4 O4 1.4249(18) ?
C4 C5 1.5280(18) ?
C4 H4 1.0000 ?
O4 H04 0.800(19) ?
C5 C6 1.5187(18) ?
C5 H5 1.0000 ?
C6 O5 1.4279(16) ?
C6 H6A 0.9900 ?
C6 H6B 0.9900 ?
O5 H05 0.79(2) ?
N11 C12 1.3201(19) ?
N11 C16 1.3492(19) ?
C12 C13 1.405(2) ?
C13 C14 1.4092(19) ?
C13 C17 1.435(2) ?
C14 C15 1.379(2) ?
C14 C18 1.500(2) ?
C15 C16 1.394(2) ?
C15 H15 0.9500 ?
C16 C19 1.495(2) ?
C17 N12 1.147(2) ?
C18 H18A 0.9800 ?
C18 H18B 0.9800 ?
C18 H18C 0.9800 ?
C19 H19A 0.9800 ?
C19 H19B 0.9800 ?
C19 H19C 0.9800 ?

loop_
_geom_hbond_atom_site_label_D
_geom_hbond_atom_site_label_H
_geom_hbond_atom_site_label_A
_geom_hbond_site_symmetry_A
_geom_hbond_distance_DH
_geom_hbond_distance_HA
_geom_hbond_distance_DA
_geom_hbond_angle_DHA
_geom_hbond_publ_flag
O2 H02 O3 4 0.80(2) 2.01(2) 2.7909(16) 165(3) yes
O3 H03 O5 1_455 0.809(19) 1.933(19) 2.7394(14) 174(2) yes
O4 H04 O1 4_645 0.800(19) 2.06(2) 2.7490(15) 144(2) yes
O5 H05 O4 4_655 0.79(2) 1.96(2) 2.7324(18) 165(3) yes
C2 H2 O5 4_655 1.00 2.47 3.3326(19) 144.4 yes
C5 H5 N12 1_545 1.00 2.64 3.638(2) 178.9 yes

loop_
_geom_torsion_atom_site_label_1
_geom_torsion_atom_site_label_2
_geom_torsion_atom_site_label_3
_geom_torsion_atom_site_label_4
_geom_torsion
_geom_torsion_publ_flag
C12 S1 C1 O1 -87.12(9) ?
C12 S1 C1 C2 152.98(9) y
C2 C1 O1 C5 -63.63(14) ?
S1 C1 O1 C5 175.85(8) ?
O1 C1 C2 O2 176.40(11) ?
S1 C1 C2 O2 -65.14(13) ?
O1 C1 C2 C3 57.13(14) ?
S1 C1 C2 C3 175.59(8) ?
O2 C2 C3 O3 66.09(13) ?
C1 C2 C3 O3 -172.97(10) ?
O2 C2 C3 C4 -174.93(11) ?
C1 C2 C3 C4 -54.00(14) ?
O3 C3 C4 O4 -62.97(14) ?
C2 C3 C4 O4 176.42(10) ?
O3 C3 C4 C5 176.33(12) ?
C2 C3 C4 C5 55.72(15) ?
C1 O1 C5 C6 -173.06(10) ?
C1 O1 C5 C4 64.49(13) ?
O4 C4 C5 O1 179.92(10) ?
C3 C4 C5 O1 -59.70(14) ?
O4 C4 C5 C6 60.23(16) ?
C3 C4 C5 C6 -179.39(13) ?
O1 C5 C6 O5 -81.24(14) ?
C4 C5 C6 O5 38.67(18) ?
C16 N11 C12 C13 -0.8(2) ?
C16 N11 C12 S1 179.18(12) ?
C1 S1 C12 N11 -2.08(14) y
C1 S1 C12 C13 177.90(11) ?
N11 C12 C13 C14 1.4(2) ?
S1 C12 C13 C14 -178.62(11) ?
N11 C12 C13 C17 -178.71(16) ?
S1 C12 C13 C17 1.31(19) ?
C12 C13 C14 C15 -0.6(2) ?
C17 C13 C14 C15 179.51(16) ?
C12 C13 C14 C18 -179.89(15) ?
C17 C13 C14 C18 0.2(2) ?
C13 C14 C15 C16 -0.7(3) ?
C18 C14 C15 C16 178.65(17) ?
C12 N11 C16 C15 -0.5(3) ?
C12 N11 C16 C19 178.95(18) ?
C14 C15 C16 N11 1.3(3) ?
C14 C15 C16 C19 -178.17(19) ?

_cod_database_fobs_code 2312023
